data_7124235
loop_
_publ_author_name
'Liang, Yong-Xin'
'Meng, Xiang-He Meng'
'Yang, Ming'
'Mehfooz, Haroon'
'Zhao, Yu-long'

_publ_section_title
;
 Zn(OAc)2-Catalyzed tandem cyclization of isocyanides, \a-diazoketones,
 and anhydrides: a general route to polysubstituted maleimides
;
_journal_name_full 'Chemical Communications'
_journal_paper_doi 10.1039/C9CC05802H
_journal_year 2019
_chemical_formula_sum 'C20 H17 N O6'
_chemical_formula_weight 367.35
_space_group_crystal_system monoclinic
_space_group_IT_number 9
_space_group_name_Hall 'C -2yc'
_space_group_name_H-M_alt 'C 1 c 1'
_symmetry_space_group_name_Hall 'C -2yc'
_symmetry_space_group_name_H-M 'C 1 c 1'
_atom_sites_solution_hydrogens geom
_audit_creation_method SHELXL-2014
_audit_update_record
;
2019-07-13 deposited with the CCDC.    2019-09-25 downloaded from the CCDC.
;
_cell_angle_alpha 90
_cell_angle_beta 91.52(3)
_cell_angle_gamma 90
_cell_formula_units_Z 4
_cell_length_a 7.524(7)
_cell_length_b 14.474(13)
_cell_length_c 16.108(15)
_cell_measurement_reflns_used 3350
_cell_measurement_temperature 293(2)
_cell_measurement_theta_max 24.92
_cell_measurement_theta_min 3.05
_cell_volume 1754(3)
_computing_cell_refinement 'Bruker SMART'
_computing_data_collection 'Bruker SMART'
_computing_data_reduction 'Bruker SAINT'
_computing_molecular_graphics 'Bruker SHELXTL'
_computing_publication_material 'Bruker SHELXTL'
_computing_structure_refinement 'SHELXL-2014 (Sheldrick, 2014)'
_computing_structure_solution 'Bruker SHELXTL'
_diffrn_ambient_temperature 293(2)
_diffrn_measured_fraction_theta_full 0.974
_diffrn_measured_fraction_theta_max 0.999
_diffrn_measurement_device_type 'CCD area detector'
_diffrn_measurement_method 'phi and omega scans'
_diffrn_radiation_type MoK\a
_diffrn_radiation_wavelength 0.71073
_diffrn_reflns_av_R_equivalents 0.0415
_diffrn_reflns_av_unetI/netI 0.0385
_diffrn_reflns_Laue_measured_fraction_full 0.974
_diffrn_reflns_Laue_measured_fraction_max 0.999
_diffrn_reflns_limit_h_max 8
_diffrn_reflns_limit_h_min -8
_diffrn_reflns_limit_k_max 17
_diffrn_reflns_limit_k_min -17
_diffrn_reflns_limit_l_max 19
_diffrn_reflns_limit_l_min -19
_diffrn_reflns_number 10742
_diffrn_reflns_point_group_measured_fraction_full 0.964
_diffrn_reflns_point_group_measured_fraction_max 0.988
_diffrn_reflns_theta_full 25.242
_diffrn_reflns_theta_max 25.010
_diffrn_reflns_theta_min 3.052
_exptl_absorpt_coefficient_mu 0.104
_exptl_absorpt_correction_T_max 0.991
_exptl_absorpt_correction_T_min 0.985
_exptl_absorpt_correction_type multi-scan
_exptl_absorpt_process_details sadabs
_exptl_crystal_colour colorless
_exptl_crystal_density_diffrn 1.391
_exptl_crystal_description block
_exptl_crystal_F_000 768
_exptl_crystal_size_max 0.15
_exptl_crystal_size_mid 0.13
_exptl_crystal_size_min 0.09
_refine_diff_density_max 0.149
_refine_diff_density_min -0.132
_refine_diff_density_rms 0.035
_refine_ls_abs_structure_details
;
 Flack x determined using 1147 quotients [(I+)-(I-)]/[(I+)+(I-)]
 (Parsons, Flack and Wagner, Acta Cryst. B69 (2013) 249-259).
;
_refine_ls_abs_structure_Flack 0.4(5)
_refine_ls_extinction_coef 0.0163(17)
_refine_ls_extinction_expression Fc^*^=kFc[1+0.001xFc^2^\l^3^/sin(2\q)]^-1/4^
_refine_ls_extinction_method SHELXL
_refine_ls_goodness_of_fit_ref 1.039
_refine_ls_hydrogen_treatment constr
_refine_ls_matrix_type full
_refine_ls_number_parameters 247
_refine_ls_number_reflns 3052
_refine_ls_number_restraints 2
_refine_ls_restrained_S_all 1.038
_refine_ls_R_factor_all 0.0450
_refine_ls_R_factor_gt 0.0335
_refine_ls_shift/su_max 0.000
_refine_ls_shift/su_mean 0.000
_refine_ls_structure_factor_coef Fsqd
_refine_ls_weighting_details 'w=1/[\s^2^(Fo^2^)+(0.0389P)^2^+0.3945P] where P=(Fo^2^+2Fc^2^)/3'
_refine_ls_weighting_scheme calc
_refine_ls_wR_factor_gt 0.0754
_refine_ls_wR_factor_ref 0.0812
_reflns_Friedel_coverage 0.974
_reflns_Friedel_fraction_full 0.954
_reflns_Friedel_fraction_max 0.978
_reflns_number_gt 2623
_reflns_number_total 3052
_reflns_threshold_expression 'I > 2\s(I)'
_cod_data_source_file c9cc05802h2.cif
_cod_data_source_block zhaoyl190304_1_0m
_cod_database_code 7124235
_shelx_space_group_comment
;
The symmetry employed for this shelxl refinement is uniquely defined
by the following loop, which should always be used as a source of
symmetry information in preference to the above space-group names.
They are only intended as comments.
;
_shelxl_version_number 2014-3

loop_
_space_group_symop_operation_xyz
'x, y, z'
'x, -y, z+1/2'
'x+1/2, y+1/2, z'
'x+1/2, -y+1/2, z+1/2'

loop_
_atom_site_label
_atom_site_type_symbol
_atom_site_fract_x
_atom_site_fract_y
_atom_site_fract_z
_atom_site_U_iso_or_equiv
_atom_site_adp_type
_atom_site_occupancy
_atom_site_site_symmetry_order
_atom_site_calc_flag
_atom_site_refinement_flags_posn
_atom_site_refinement_flags_adp
C1 C -0.1736(5) 0.9275(2) 0.3822(3) 0.0512(9) Uani 1 1 d . .
H1 H -0.1701 0.9691 0.3383 0.061 Uiso 1 1 calc R U
C2 C -0.3129(5) 0.9277(3) 0.4317(3) 0.0558(10) Uani 1 1 d . .
H2 H -0.4046 0.9699 0.4227 0.067 Uiso 1 1 calc R U
C3 C -0.3214(5) 0.8645(3) 0.4971(3) 0.0533(10) Uani 1 1 d . .
H3 H -0.4191 0.8651 0.5313 0.064 Uiso 1 1 calc R U
C4 C -0.1883(4) 0.8020(3) 0.5115(2) 0.0450(9) Uani 1 1 d . .
H4 H -0.1962 0.7600 0.5550 0.054 Uiso 1 1 calc R U
C5 C -0.0404(4) 0.8011(2) 0.46107(19) 0.0350(7) Uani 1 1 d . .
C6 C -0.0301(4) 0.8646(2) 0.3956(2) 0.0387(8) Uani 1 1 d . .
C7 C 0.1206(5) 0.8659(2) 0.3471(2) 0.0493(9) Uani 1 1 d . .
H7 H 0.1267 0.9072 0.3031 0.059 Uiso 1 1 calc R U
C8 C 0.2583(5) 0.8078(2) 0.3632(2) 0.0451(8) Uani 1 1 d . .
H8 H 0.3593 0.8112 0.3313 0.054 Uiso 1 1 calc R U
C9 C 0.2504(4) 0.7419(2) 0.42821(19) 0.0335(7) Uani 1 1 d . .
C10 C 0.1033(4) 0.7385(2) 0.47501(19) 0.0346(7) Uani 1 1 d . .
H10 H 0.0962 0.6946 0.5169 0.041 Uiso 1 1 calc R U
C11 C 0.4008(4) 0.6787(2) 0.44311(18) 0.0302(7) Uani 1 1 d . .
C12 C 0.5463(4) 0.6665(2) 0.40021(18) 0.0325(7) Uani 1 1 d . .
C13 C 0.6668(4) 0.5970(2) 0.4387(2) 0.0363(7) Uani 1 1 d . .
C14 C 0.4212(4) 0.6143(2) 0.5161(2) 0.0360(7) Uani 1 1 d . .
C15 C 0.6501(4) 0.4974(2) 0.5631(2) 0.0400(8) Uani 1 1 d . .
H15A H 0.6939 0.4466 0.5302 0.048 Uiso 1 1 calc R U
H15B H 0.5541 0.4741 0.5962 0.048 Uiso 1 1 calc R U
C16 C 0.7973(4) 0.5311(2) 0.6202(2) 0.0389(8) Uani 1 1 d . .
C17 C 1.0309(5) 0.4793(3) 0.7099(3) 0.0584(10) Uani 1 1 d . .
H17A H 0.9844 0.5165 0.7545 0.070 Uiso 1 1 calc R U
H17B H 1.1271 0.5131 0.6849 0.070 Uiso 1 1 calc R U
C18 C 1.0963(5) 0.3903(3) 0.7426(3) 0.0657(12) Uani 1 1 d . .
H18A H 1.0062 0.3622 0.7753 0.099 Uiso 1 1 calc R U
H18B H 1.2012 0.4003 0.7766 0.099 Uiso 1 1 calc R U
H18C H 1.1241 0.3503 0.6972 0.099 Uiso 1 1 calc R U
C19 C 0.6065(4) 0.6714(3) 0.2587(2) 0.0399(8) Uani 1 1 d . .
C20 C 0.6734(6) 0.7355(3) 0.1958(2) 0.0617(11) Uani 1 1 d . .
H20A H 0.7076 0.7013 0.1477 0.093 Uiso 1 1 calc R U
H20B H 0.7745 0.7683 0.2183 0.093 Uiso 1 1 calc R U
H20C H 0.5816 0.7788 0.1803 0.093 Uiso 1 1 calc R U
N1 N 0.5817(3) 0.56779(18) 0.50846(16) 0.0379(6) Uani 1 1 d . .
O1 O 0.8232(4) 0.60928(18) 0.63887(19) 0.0669(8) Uani 1 1 d . .
O2 O 0.8916(3) 0.46039(15) 0.64811(14) 0.0433(6) Uani 1 1 d . .
O3 O 0.3242(3) 0.60255(17) 0.57253(15) 0.0531(7) Uani 1 1 d . .
O4 O 0.8080(3) 0.57095(17) 0.41640(15) 0.0497(7) Uani 1 1 d . .
O5 O 0.5598(4) 0.5940(2) 0.25041(16) 0.0582(7) Uani 1 1 d . .
O6 O 0.6009(3) 0.71568(15) 0.33341(14) 0.0409(6) Uani 1 1 d . .

loop_
_atom_site_aniso_label
_atom_site_aniso_U_11
_atom_site_aniso_U_22
_atom_site_aniso_U_33
_atom_site_aniso_U_23
_atom_site_aniso_U_13
_atom_site_aniso_U_12
C1 0.048(2) 0.0367(18) 0.068(2) -0.0017(19) -0.0112(18) 0.0093(15)
C2 0.045(2) 0.046(2) 0.076(3) -0.010(2) -0.013(2) 0.0149(17)
C3 0.0381(19) 0.053(2) 0.069(3) -0.017(2) -0.0008(17) 0.0066(17)
C4 0.0413(19) 0.046(2) 0.047(2) -0.0061(16) 0.0003(16) 0.0023(15)
C5 0.0363(17) 0.0285(16) 0.0396(18) -0.0079(14) -0.0082(14) -0.0018(13)
C6 0.0394(19) 0.0319(17) 0.044(2) 0.0002(15) -0.0073(15) 0.0005(14)
C7 0.053(2) 0.0389(19) 0.056(2) 0.0144(17) -0.0007(18) 0.0067(16)
C8 0.048(2) 0.041(2) 0.046(2) 0.0094(16) 0.0076(16) 0.0061(16)
C9 0.0385(16) 0.0297(16) 0.0322(16) -0.0057(14) -0.0043(13) 0.0005(14)
C10 0.0384(17) 0.0316(17) 0.0334(16) -0.0020(14) -0.0041(14) 0.0007(13)
C11 0.0360(16) 0.0282(15) 0.0263(15) -0.0033(13) -0.0036(12) 0.0006(12)
C12 0.0381(17) 0.0299(16) 0.0293(17) -0.0023(14) 0.0000(13) 0.0012(13)
C13 0.0333(18) 0.0359(16) 0.0393(18) -0.0042(15) -0.0022(14) 0.0012(15)
C14 0.0392(17) 0.0369(17) 0.0318(18) -0.0019(14) -0.0005(15) 0.0031(14)
C15 0.0429(18) 0.0362(18) 0.0402(18) 0.0099(15) -0.0109(14) 0.0037(15)
C16 0.0455(18) 0.0368(19) 0.0342(18) 0.0040(15) -0.0007(14) 0.0028(15)
C17 0.052(2) 0.059(2) 0.062(2) 0.011(2) -0.0264(19) -0.0054(18)
C18 0.058(2) 0.070(3) 0.067(3) 0.015(2) -0.026(2) 0.004(2)
C19 0.0387(18) 0.046(2) 0.0355(19) 0.0057(16) 0.0020(14) 0.0104(16)
C20 0.082(3) 0.060(2) 0.044(2) 0.0161(19) 0.0164(19) 0.015(2)
N1 0.0359(14) 0.0418(15) 0.0357(15) 0.0076(13) -0.0042(11) 0.0074(12)
O1 0.088(2) 0.0379(15) 0.0726(19) 0.0010(13) -0.0343(16) -0.0017(13)
O2 0.0413(12) 0.0405(12) 0.0472(14) 0.0064(11) -0.0141(10) 0.0023(10)
O3 0.0572(15) 0.0608(16) 0.0419(14) 0.0143(13) 0.0130(12) 0.0125(13)
O4 0.0372(13) 0.0540(15) 0.0581(16) 0.0032(13) 0.0055(11) 0.0105(11)
O5 0.0788(18) 0.0534(17) 0.0429(15) -0.0085(12) 0.0104(13) -0.0096(14)
O6 0.0540(13) 0.0371(12) 0.0319(12) 0.0033(11) 0.0082(10) 0.0028(11)

loop_
_atom_type_symbol
_atom_type_description
_atom_type_scat_dispersion_real
_atom_type_scat_dispersion_imag
_atom_type_scat_source
C C 0.0033 0.0016 'International Tables Vol C Tables 4.2.6.8 and 6.1.1.4'
H H 0.0000 0.0000 'International Tables Vol C Tables 4.2.6.8 and 6.1.1.4'
N N 0.0061 0.0033 'International Tables Vol C Tables 4.2.6.8 and 6.1.1.4'
O O 0.0106 0.0060 'International Tables Vol C Tables 4.2.6.8 and 6.1.1.4'

loop_
_geom_angle_atom_site_label_1
_geom_angle_atom_site_label_2
_geom_angle_atom_site_label_3
_geom_angle
C2 C1 C6 121.0(4)
C2 C1 H1 119.5
C6 C1 H1 119.5
C1 C2 C3 120.1(3)
C1 C2 H2 119.9
C3 C2 H2 119.9
C4 C3 C2 120.9(4)
C4 C3 H3 119.5
C2 C3 H3 119.5
C3 C4 C5 120.0(4)
C3 C4 H4 120.0
C5 C4 H4 120.0
C4 C5 C6 119.5(3)
C4 C5 C10 121.9(3)
C6 C5 C10 118.6(3)
C7 C6 C5 119.5(3)
C7 C6 C1 122.1(3)
C5 C6 C1 118.4(3)
C8 C7 C6 121.0(3)
C8 C7 H7 119.5
C6 C7 H7 119.5
C7 C8 C9 120.8(3)
C7 C8 H8 119.6
C9 C8 H8 119.6
C10 C9 C8 119.0(3)
C10 C9 C11 121.5(3)
C8 C9 C11 119.5(3)
C9 C10 C5 121.1(3)
C9 C10 H10 119.4
C5 C10 H10 119.4
C12 C11 C9 130.0(3)
C12 C11 C14 104.9(3)
C9 C11 C14 125.1(3)
C11 C12 O6 127.9(3)
C11 C12 C13 112.3(3)
O6 C12 C13 119.4(3)
O4 C13 N1 125.9(3)
O4 C13 C12 129.1(3)
N1 C13 C12 104.9(3)
O3 C14 N1 123.3(3)
O3 C14 C11 129.2(3)
N1 C14 C11 107.5(2)
N1 C15 C16 113.1(3)
N1 C15 H15A 109.0
C16 C15 H15A 109.0
N1 C15 H15B 109.0
C16 C15 H15B 109.0
H15A C15 H15B 107.8
O1 C16 O2 124.8(3)
O1 C16 C15 125.3(3)
O2 C16 C15 109.8(3)
O2 C17 C18 107.9(3)
O2 C17 H17A 110.1
C18 C17 H17A 110.1
O2 C17 H17B 110.1
C18 C17 H17B 110.1
H17A C17 H17B 108.4
C17 C18 H18A 109.5
C17 C18 H18B 109.5
H18A C18 H18B 109.5
C17 C18 H18C 109.5
H18A C18 H18C 109.5
H18B C18 H18C 109.5
O5 C19 O6 122.0(3)
O5 C19 C20 128.8(3)
O6 C19 C20 109.2(3)
C19 C20 H20A 109.5
C19 C20 H20B 109.5
H20A C20 H20B 109.5
C19 C20 H20C 109.5
H20A C20 H20C 109.5
H20B C20 H20C 109.5
C13 N1 C14 110.3(2)
C13 N1 C15 123.6(3)
C14 N1 C15 126.0(3)
C16 O2 C17 117.4(3)
C12 O6 C19 117.9(2)

loop_
_geom_bond_atom_site_label_1
_geom_bond_atom_site_label_2
_geom_bond_distance
C1 C2 1.334(6)
C1 C6 1.425(5)
C1 H1 0.9300
C2 C3 1.397(6)
C2 H2 0.9300
C3 C4 1.365(5)
C3 H3 0.9300
C4 C5 1.396(5)
C4 H4 0.9300
C5 C6 1.403(4)
C5 C10 1.424(4)
C6 C7 1.393(5)
C7 C8 1.354(5)
C7 H7 0.9300
C8 C9 1.419(5)
C8 H8 0.9300
C9 C10 1.357(4)
C9 C11 1.469(4)
C10 H10 0.9300
C11 C12 1.322(4)
C11 C14 1.505(4)
C12 O6 1.363(4)
C12 C13 1.479(4)
C13 O4 1.191(4)
C13 N1 1.375(4)
C14 O3 1.193(4)
C14 N1 1.391(4)
C15 N1 1.433(4)
C15 C16 1.502(5)
C15 H15A 0.9700
C15 H15B 0.9700
C16 O1 1.186(4)
C16 O2 1.317(4)
C17 O2 1.452(4)
C17 C18 1.472(6)
C17 H17A 0.9700
C17 H17B 0.9700
C18 H18A 0.9600
C18 H18B 0.9600
C18 H18C 0.9600
C19 O5 1.181(4)
C19 O6 1.365(4)
C19 C20 1.473(5)
C20 H20A 0.9600
C20 H20B 0.9600
C20 H20C 0.9600
